data_1518489
loop_
_publ_author_name
'Zhang, Junhui'
'Xing, Siyang'
'Ren, Jun'
'Jiang, Shende'
'Wang, Zhongwen'

_publ_section_title
;
 Lewis Acid catalyzed intramolecular [3 + 2] cross cycloadditions of
 cobalt-alkynylcyclopropane 1,1-diesters with carbonyls for construction
 of medium-sized and polycyclic skeletons.
;
_journal_issue 2
_journal_name_full 'Organic letters'
_journal_page_first 218
_journal_page_last 221
_journal_paper_doi 10.1021/ol503285u
_journal_volume 17
_journal_year 2015
_chemical_formula_sum 'C22 H14 Co2 O11'
_chemical_formula_weight 572.19
_chemical_name_systematic
; 
 ? 
;
_space_group_IT_number 2
_symmetry_cell_setting triclinic
_symmetry_space_group_name_Hall '-P 1'
_symmetry_space_group_name_H-M 'P -1'
_atom_sites_solution_hydrogens geom
_atom_sites_solution_primary direct
_atom_sites_solution_secondary difmap
_audit_creation_method SHELXL-97
_cell_angle_alpha 88.79(3)
_cell_angle_beta 84.64(3)
_cell_angle_gamma 75.45(3)
_cell_formula_units_Z 2
_cell_length_a 8.0572(16)
_cell_length_b 8.3258(17)
_cell_length_c 17.630(4)
_cell_measurement_reflns_used 2988
_cell_measurement_temperature 293(2)
_cell_measurement_theta_max 27.8386
_cell_measurement_theta_min 2.3207
_cell_volume 1139.7(4)
_computing_cell_refinement crystalclear
_computing_data_collection crystalclear
_computing_data_reduction crystalclear
_computing_molecular_graphics 'Bruker SHELXTL'
_computing_publication_material 'Bruker SHELXTL'
_computing_structure_refinement 'SHELXL-97 (Sheldrick, 1997)'
_computing_structure_solution 'SHELXS-97 (Sheldrick, 1990)'
_diffrn_ambient_temperature 293(2)
_diffrn_measured_fraction_theta_full 0.965
_diffrn_measured_fraction_theta_max 0.965
_diffrn_measurement_device_type 'rigaku saturn'
_diffrn_measurement_method '\w scans'
_diffrn_radiation_monochromator confocal
_diffrn_radiation_source 'rotating anode'
_diffrn_radiation_type MoK\a
_diffrn_radiation_wavelength 0.71073
_diffrn_reflns_av_R_equivalents 0.0615
_diffrn_reflns_av_sigmaI/netI 0.1245
_diffrn_reflns_limit_h_max 10
_diffrn_reflns_limit_h_min -9
_diffrn_reflns_limit_k_max 10
_diffrn_reflns_limit_k_min -10
_diffrn_reflns_limit_l_max 22
_diffrn_reflns_limit_l_min -22
_diffrn_reflns_number 11506
_diffrn_reflns_theta_full 28.03
_diffrn_reflns_theta_max 28.03
_diffrn_reflns_theta_min 2.32
_diffrn_standards_decay_% 0
_diffrn_standards_interval_count 0
_diffrn_standards_interval_time 0
_diffrn_standards_number 0
_exptl_absorpt_coefficient_mu 1.516
_exptl_absorpt_correction_T_max 0.8390
_exptl_absorpt_correction_T_min 0.7514
_exptl_absorpt_correction_type multi-scan
_exptl_absorpt_process_details crystalclear
_exptl_crystal_colour Brown
_exptl_crystal_density_diffrn 1.667
_exptl_crystal_density_method 'not measured'
_exptl_crystal_description Triclinic
_exptl_crystal_F_000 576
_exptl_crystal_size_max 0.20
_exptl_crystal_size_mid 0.18
_exptl_crystal_size_min 0.12
_refine_diff_density_max 0.445
_refine_diff_density_min -0.692
_refine_diff_density_rms 0.102
_refine_ls_extinction_method none
_refine_ls_goodness_of_fit_ref 1.000
_refine_ls_hydrogen_treatment constr
_refine_ls_matrix_type full
_refine_ls_number_parameters 318
_refine_ls_number_reflns 5318
_refine_ls_number_restraints 0
_refine_ls_restrained_S_all 1.000
_refine_ls_R_factor_all 0.0819
_refine_ls_R_factor_gt 0.0379
_refine_ls_shift/su_max 0.003
_refine_ls_shift/su_mean 0.000
_refine_ls_structure_factor_coef Fsqd
_refine_ls_weighting_details 'calc w=1/[\s^2^(Fo^2^)+(0.0100P)^2^+0.0000P] where P=(Fo^2^+2Fc^2^)/3'
_refine_ls_weighting_scheme calc
_refine_ls_wR_factor_gt 0.0723
_refine_ls_wR_factor_ref 0.0893
_reflns_number_gt 2457
_reflns_number_total 5318
_reflns_threshold_expression >2sigma(I)
_cod_data_source_file ol503285u_si_002.cif
_cod_data_source_block shelxl
_cod_depositor_comments
;
The following automatic conversions were performed:

'_symmetry_cell_setting' value 'Triclinic' changed to 'triclinic'
according to
/home/saulius/struct/COD-crude-data--automatic-downloads/rss-feeds/ACS/lib/dictionaries/cif_core.dic
dictionary named 'cif_core.dic' version 2.4.2 from
2011-04-26.

'_exptl_absorpt_correction_type' value 'MULTI-SCAN'
changed to 'multi-scan' according to
/home/saulius/struct/COD-crude-data--automatic-downloads/rss-feeds/ACS/lib/dictionaries/cif_core.dic
dictionary named 'cif_core.dic' version 2.4.2 from
2011-04-26.

'_refine_ls_hydrogen_treatment' value 'CONSTR' changed
to 'constr' according to
/home/saulius/struct/COD-crude-data--automatic-downloads/rss-feeds/ACS/lib/dictionaries/cif_core.dic
dictionary named 'cif_core.dic' version 2.4.2 from 2011-04-26.

Automatic conversion script
Id: cif_fix_values 2935 2014-11-11 08:27:57Z andrius 

 Adding full bibliography for 1518487--1518489.cif.
;
_cod_original_sg_symbol_H-M P-1
_cod_database_code 1518489

loop_
_symmetry_equiv_pos_as_xyz
'x, y, z'
'-x, -y, -z'

loop_
_atom_site_label
_atom_site_type_symbol
_atom_site_fract_x
_atom_site_fract_y
_atom_site_fract_z
_atom_site_U_iso_or_equiv
_atom_site_adp_type
_atom_site_occupancy
_atom_site_symmetry_multiplicity
_atom_site_calc_flag
_atom_site_refinement_flags
Co1 Co 0.69368(6) 0.62286(6) 0.11825(3) 0.03438(14) Uani 1 1 d .
Co2 Co 0.83380(6) 0.85230(6) 0.11777(3) 0.03539(14) Uani 1 1 d .
O1 O 0.4864(4) 0.4143(3) 0.19261(16) 0.0728(10) Uani 1 1 d .
O2 O 1.0094(4) 0.3636(3) 0.08144(19) 0.0885(12) Uani 1 1 d .
O3 O 0.5312(4) 0.6951(4) -0.02570(16) 0.0719(10) Uani 1 1 d .
O4 O 1.1952(4) 0.6659(4) 0.0961(2) 0.0859(12) Uani 1 1 d .
O5 O 0.7421(4) 0.9915(4) -0.03164(16) 0.0784(10) Uani 1 1 d .
O6 O 0.8770(4) 1.1359(3) 0.20022(17) 0.0703(10) Uani 1 1 d .
O7 O 0.5277(3) 1.0416(2) 0.26466(12) 0.0293(6) Uani 1 1 d .
O8 O 0.2358(3) 1.1475(3) 0.40425(15) 0.0526(8) Uani 1 1 d .
O9 O 0.0675(3) 1.0006(3) 0.36640(14) 0.0448(7) Uani 1 1 d .
O10 O 0.3393(3) 0.7431(3) 0.45138(14) 0.0564(8) Uani 1 1 d .
O11 O 0.4308(3) 0.5995(3) 0.34355(14) 0.0411(7) Uani 1 1 d .
C1 C 0.5651(5) 0.4969(5) 0.1640(2) 0.0419(10) Uani 1 1 d .
C2 C 0.8879(5) 0.4626(5) 0.0951(2) 0.0539(12) Uani 1 1 d .
C3 C 0.5969(5) 0.6645(5) 0.0295(2) 0.0484(11) Uani 1 1 d .
C4 C 1.0596(5) 0.7384(5) 0.1037(2) 0.0501(11) Uani 1 1 d .
C5 C 0.7802(5) 0.9411(5) 0.0263(2) 0.0466(11) Uani 1 1 d .
C6 C 0.8603(5) 1.0285(5) 0.1677(2) 0.0460(11) Uani 1 1 d .
C7 C 0.6155(4) 0.8347(4) 0.17121(17) 0.0304(8) Uani 1 1 d .
C8 C 0.7444(4) 0.7372(4) 0.20411(18) 0.0279(8) Uani 1 1 d .
C9 C 0.7936(4) 0.7072(4) 0.28201(18) 0.0244(7) Uani 1 1 d .
C10 C 0.9381(4) 0.5864(4) 0.2990(2) 0.0381(9) Uani 1 1 d .
H10 H 1.0067 0.5224 0.2597 0.046 Uiso 1 1 calc R
C11 C 0.9820(5) 0.5591(4) 0.3714(2) 0.0473(10) Uani 1 1 d .
H11 H 1.0783 0.4759 0.3816 0.057 Uiso 1 1 calc R
C12 C 0.8829(5) 0.6557(4) 0.4300(2) 0.0425(10) Uani 1 1 d .
H12 H 0.9125 0.6387 0.4799 0.051 Uiso 1 1 calc R
C13 C 0.7394(4) 0.7781(4) 0.41388(19) 0.0340(9) Uani 1 1 d .
H13 H 0.6734 0.8431 0.4535 0.041 Uiso 1 1 calc R
C14 C 0.6916(4) 0.8062(4) 0.34119(18) 0.0289(8) Uani 1 1 d .
C15 C 0.5314(4) 0.9463(4) 0.33200(18) 0.0297(8) Uani 1 1 d .
H15 H 0.5204 1.0231 0.3746 0.036 Uiso 1 1 calc R
C16 C 0.3601(4) 0.8913(4) 0.33530(18) 0.0303(9) Uani 1 1 d .
C17 C 0.3335(4) 0.8779(4) 0.25023(17) 0.0317(9) Uani 1 1 d .
H17A H 0.3536 0.7627 0.2352 0.038 Uiso 1 1 calc R
H17B H 0.2175 0.9363 0.2401 0.038 Uiso 1 1 calc R
C18 C 0.4671(4) 0.9591(4) 0.20724(18) 0.0319(8) Uani 1 1 d .
H18 H 0.4133 1.0384 0.1694 0.038 Uiso 1 1 calc R
C19 C 0.2196(4) 1.0290(4) 0.37388(19) 0.0343(9) Uani 1 1 d .
C20 C -0.0838(4) 1.1211(4) 0.3990(2) 0.0621(14) Uani 1 1 d .
H20A H -0.0765 1.1314 0.4527 0.093 Uiso 1 1 calc R
H20B H -0.1850 1.0851 0.3911 0.093 Uiso 1 1 calc R
H20C H -0.0900 1.2267 0.3750 0.093 Uiso 1 1 calc R
C21 C 0.3725(4) 0.7373(4) 0.3840(2) 0.0346(9) Uani 1 1 d .
C22 C 0.4723(6) 0.4473(4) 0.3863(2) 0.0737(15) Uani 1 1 d .
H22A H 0.5631 0.4493 0.4175 0.111 Uiso 1 1 calc R
H22B H 0.5091 0.3550 0.3517 0.111 Uiso 1 1 calc R
H22C H 0.3723 0.4363 0.4180 0.111 Uiso 1 1 calc R

loop_
_atom_site_aniso_label
_atom_site_aniso_U_11
_atom_site_aniso_U_22
_atom_site_aniso_U_33
_atom_site_aniso_U_23
_atom_site_aniso_U_13
_atom_site_aniso_U_12
Co1 0.0386(3) 0.0340(3) 0.0275(3) -0.0042(2) 0.0031(2) -0.0053(2)
Co2 0.0336(3) 0.0366(3) 0.0328(3) 0.0033(2) 0.0055(2) -0.0062(2)
O1 0.100(3) 0.059(2) 0.066(2) -0.0088(17) 0.0257(19) -0.0431(19)
O2 0.084(3) 0.055(2) 0.102(3) -0.0137(19) 0.038(2) 0.0123(19)
O3 0.083(3) 0.077(2) 0.055(2) -0.0031(18) -0.0292(19) -0.0101(19)
O4 0.045(2) 0.074(2) 0.128(3) -0.016(2) 0.019(2) -0.0028(18)
O5 0.109(3) 0.069(2) 0.051(2) 0.0226(17) -0.010(2) -0.012(2)
O6 0.077(2) 0.059(2) 0.084(3) -0.0107(18) -0.0104(18) -0.0305(18)
O7 0.0312(14) 0.0245(13) 0.0299(14) -0.0007(10) -0.0013(11) -0.0031(11)
O8 0.0339(16) 0.0542(18) 0.068(2) -0.0371(16) 0.0002(14) -0.0056(13)
O9 0.0184(13) 0.0376(15) 0.073(2) -0.0154(14) 0.0066(13) -0.0001(11)
O10 0.060(2) 0.0567(18) 0.0403(17) 0.0101(14) 0.0123(14) 0.0012(15)
O11 0.0387(16) 0.0264(14) 0.0570(18) -0.0007(13) -0.0066(13) -0.0053(12)
C1 0.042(2) 0.040(2) 0.041(2) -0.009(2) 0.0024(19) -0.0067(19)
C2 0.068(3) 0.043(2) 0.046(3) -0.008(2) 0.019(2) -0.012(2)
C3 0.062(3) 0.045(3) 0.040(3) -0.006(2) -0.009(2) -0.015(2)
C4 0.039(3) 0.053(3) 0.054(3) -0.007(2) 0.011(2) -0.009(2)
C5 0.046(3) 0.048(3) 0.042(3) 0.003(2) 0.003(2) -0.007(2)
C6 0.043(3) 0.045(2) 0.050(3) 0.005(2) 0.003(2) -0.014(2)
C7 0.040(2) 0.0281(19) 0.0215(19) -0.0011(15) 0.0034(16) -0.0082(17)
C8 0.028(2) 0.0238(18) 0.027(2) 0.0007(15) 0.0021(15) 0.0007(15)
C9 0.0159(17) 0.0272(18) 0.0289(19) 0.0058(15) -0.0089(14) -0.0011(14)
C10 0.026(2) 0.039(2) 0.039(2) 0.0008(17) -0.0038(17) 0.0098(17)
C11 0.048(3) 0.039(2) 0.049(3) 0.0122(19) -0.012(2) 0.0021(19)
C12 0.042(2) 0.051(2) 0.036(2) 0.0072(19) -0.0181(19) -0.010(2)
C13 0.026(2) 0.045(2) 0.030(2) -0.0054(17) -0.0080(16) -0.0044(17)
C14 0.036(2) 0.0276(19) 0.0246(19) -0.0043(15) 0.0020(16) -0.0122(16)
C15 0.043(2) 0.0232(18) 0.0214(19) -0.0057(15) 0.0040(16) -0.0082(16)
C16 0.039(2) 0.0240(18) 0.0259(19) -0.0071(15) 0.0087(16) -0.0074(16)
C17 0.0158(18) 0.043(2) 0.033(2) -0.0056(17) -0.0035(15) -0.0008(16)
C18 0.034(2) 0.034(2) 0.0234(19) 0.0023(15) -0.0047(16) 0.0018(16)
C19 0.027(2) 0.039(2) 0.033(2) -0.0026(17) 0.0026(16) -0.0039(17)
C20 0.020(2) 0.052(3) 0.104(4) -0.019(3) 0.010(2) 0.0069(19)
C21 0.023(2) 0.038(2) 0.042(2) 0.0005(18) 0.0010(17) -0.0071(17)
C22 0.090(4) 0.027(2) 0.098(4) 0.018(2) -0.002(3) -0.008(2)

loop_
_atom_type_symbol
_atom_type_description
_atom_type_scat_dispersion_real
_atom_type_scat_dispersion_imag
_atom_type_scat_source
C C 0.0033 0.0016 'International Tables Vol C Tables 4.2.6.8 and 6.1.1.4'
H H 0.0000 0.0000 'International Tables Vol C Tables 4.2.6.8 and 6.1.1.4'
O O 0.0106 0.0060 'International Tables Vol C Tables 4.2.6.8 and 6.1.1.4'
Co Co 0.3494 0.9721 'International Tables Vol C Tables 4.2.6.8 and 6.1.1.4'

loop_
_geom_angle_atom_site_label_1
_geom_angle_atom_site_label_2
_geom_angle_atom_site_label_3
_geom_angle
C1 Co1 C3 100.21(18)
C1 Co1 C2 98.46(18)
C3 Co1 C2 104.32(19)
C1 Co1 C8 101.55(15)
C3 Co1 C8 140.79(16)
C2 Co1 C8 104.24(17)
C1 Co1 C7 104.47(14)
C3 Co1 C7 102.96(16)
C2 Co1 C7 140.29(17)
C8 Co1 C7 39.81(13)
C1 Co1 Co2 151.98(11)
C3 Co1 Co2 99.22(13)
C2 Co1 Co2 96.06(13)
C8 Co1 Co2 51.43(10)
C7 Co1 Co2 51.22(10)
C6 Co2 C5 101.60(18)
C6 Co2 C4 98.47(17)
C5 Co2 C4 105.55(18)
C6 Co2 C7 98.48(15)
C5 Co2 C7 105.33(16)
C4 Co2 C7 140.72(17)
C6 Co2 C8 98.79(15)
C5 Co2 C8 141.86(16)
C4 Co2 C8 102.86(16)
C7 Co2 C8 39.45(13)
C6 Co2 Co1 146.89(12)
C5 Co2 Co1 99.17(13)
C4 Co2 Co1 100.45(12)
C7 Co2 Co1 50.88(9)
C8 Co2 Co1 50.51(9)
C15 O7 C18 108.4(2)
C19 O9 C20 117.5(3)
C21 O11 C22 116.2(3)
O1 C1 Co1 178.6(4)
O2 C2 Co1 179.1(4)
O3 C3 Co1 177.7(4)
O4 C4 Co2 178.1(4)
O5 C5 Co2 176.7(4)
O6 C6 Co2 178.4(4)
C8 C7 C18 128.2(3)
C8 C7 Co1 69.63(19)
C18 C7 Co1 146.3(3)
C8 C7 Co2 70.5(2)
C18 C7 Co2 132.5(2)
Co1 C7 Co2 77.90(11)
C7 C8 C9 136.1(3)
C7 C8 Co1 70.6(2)
C9 C8 Co1 141.0(2)
C7 C8 Co2 70.1(2)
C9 C8 Co2 132.1(2)
Co1 C8 Co2 78.06(12)
C10 C9 C14 119.2(3)
C10 C9 C8 122.2(3)
C14 C9 C8 118.6(3)
C11 C10 C9 121.7(3)
C11 C10 H10 119.2
C9 C10 H10 119.2
C10 C11 C12 119.6(4)
C10 C11 H11 120.2
C12 C11 H11 120.2
C11 C12 C13 119.4(3)
C11 C12 H12 120.3
C13 C12 H12 120.3
C14 C13 C12 121.9(3)
C14 C13 H13 119.0
C12 C13 H13 119.0
C13 C14 C9 118.2(3)
C13 C14 C15 116.0(3)
C9 C14 C15 125.8(3)
O7 C15 C14 117.7(3)
O7 C15 C16 103.1(3)
C14 C15 C16 114.9(3)
O7 C15 H15 106.8
C14 C15 H15 106.8
C16 C15 H15 106.8
C21 C16 C19 107.4(3)
C21 C16 C17 117.8(3)
C19 C16 C17 110.7(3)
C21 C16 C15 110.2(3)
C19 C16 C15 107.5(3)
C17 C16 C15 102.7(2)
C18 C17 C16 104.8(3)
C18 C17 H17A 110.8
C16 C17 H17A 110.8
C18 C17 H17B 110.8
C16 C17 H17B 110.8
H17A C17 H17B 108.9
O7 C18 C7 107.7(3)
O7 C18 C17 104.8(2)
C7 C18 C17 112.0(3)
O7 C18 H18 110.7
C7 C18 H18 110.7
C17 C18 H18 110.7
O8 C19 O9 122.9(3)
O8 C19 C16 127.6(3)
O9 C19 C16 109.5(3)
O9 C20 H20A 109.5
O9 C20 H20B 109.5
H20A C20 H20B 109.5
O9 C20 H20C 109.5
H20A C20 H20C 109.5
H20B C20 H20C 109.5
O10 C21 O11 125.0(4)
O10 C21 C16 122.7(3)
O11 C21 C16 112.2(3)
O11 C22 H22A 109.5
O11 C22 H22B 109.5
H22A C22 H22B 109.5
O11 C22 H22C 109.5
H22A C22 H22C 109.5
H22B C22 H22C 109.5

loop_
_geom_bond_atom_site_label_1
_geom_bond_atom_site_label_2
_geom_bond_distance
Co1 C1 1.783(4)
Co1 C3 1.802(4)
Co1 C2 1.803(4)
Co1 C8 1.933(3)
Co1 C7 1.944(3)
Co1 Co2 2.4505(9)
Co2 C6 1.794(4)
Co2 C5 1.803(4)
Co2 C4 1.825(4)
Co2 C7 1.954(3)
Co2 C8 1.958(3)
O1 C1 1.129(4)
O2 C2 1.120(4)
O3 C3 1.144(4)
O4 C4 1.105(4)
O5 C5 1.136(5)
O6 C6 1.115(4)
O7 C15 1.412(4)
O7 C18 1.423(3)
O8 C19 1.173(4)
O9 C19 1.324(4)
O9 C20 1.450(3)
O10 C21 1.193(4)
O11 C21 1.321(4)
O11 C22 1.442(4)
C7 C8 1.320(4)
C7 C18 1.473(4)
C8 C9 1.464(4)
C9 C10 1.385(4)
C9 C14 1.407(4)
C10 C11 1.357(4)
C10 H10 0.9300
C11 C12 1.382(4)
C11 H11 0.9300
C12 C13 1.383(4)
C12 H12 0.9300
C13 C14 1.371(4)
C13 H13 0.9300
C14 C15 1.525(4)
C15 C16 1.555(4)
C15 H15 0.9800
C16 C21 1.515(5)
C16 C19 1.515(4)
C16 C17 1.545(4)
C17 C18 1.543(4)
C17 H17A 0.9700
C17 H17B 0.9700
C18 H18 0.9800
C20 H20A 0.9600
C20 H20B 0.9600
C20 H20C 0.9600
C22 H22A 0.9600
C22 H22B 0.9600
C22 H22C 0.9600

loop_
_geom_torsion_atom_site_label_1
_geom_torsion_atom_site_label_2
_geom_torsion_atom_site_label_3
_geom_torsion_atom_site_label_4
_geom_torsion
C1 Co1 Co2 C6 -8.2(4)
C3 Co1 Co2 C6 125.3(3)
C2 Co1 Co2 C6 -129.1(3)
C8 Co1 Co2 C6 -25.7(3)
C7 Co1 Co2 C6 26.0(3)
C1 Co1 Co2 C5 -136.5(3)
C3 Co1 Co2 C5 -3.07(17)
C2 Co1 Co2 C5 102.55(18)
C8 Co1 Co2 C5 -154.06(17)
C7 Co1 Co2 C5 -102.34(18)
C1 Co1 Co2 C4 115.7(3)
C3 Co1 Co2 C4 -110.89(18)
C2 Co1 Co2 C4 -5.27(19)
C8 Co1 Co2 C4 98.12(18)
C7 Co1 Co2 C4 149.84(19)
C1 Co1 Co2 C7 -34.2(3)
C3 Co1 Co2 C7 99.27(18)
C2 Co1 Co2 C7 -155.11(19)
C8 Co1 Co2 C7 -51.72(16)
C1 Co1 Co2 C8 17.6(3)
C3 Co1 Co2 C8 150.99(18)
C2 Co1 Co2 C8 -103.39(19)
C7 Co1 Co2 C8 51.72(16)
C3 Co1 C1 O1 104(16)
C2 Co1 C1 O1 -2(16)
C8 Co1 C1 O1 -109(16)
C7 Co1 C1 O1 -149(16)
Co2 Co1 C1 O1 -122(16)
C1 Co1 C2 O2 -99(30)
C3 Co1 C2 O2 158(30)
C8 Co1 C2 O2 5(30)
C7 Co1 C2 O2 26(30)
Co2 Co1 C2 O2 57(30)
C1 Co1 C3 O3 81(10)
C2 Co1 C3 O3 -178(100)
C8 Co1 C3 O3 -42(10)
C7 Co1 C3 O3 -27(10)
Co2 Co1 C3 O3 -79(10)
C6 Co2 C4 O4 125(14)
C5 Co2 C4 O4 -130(14)
C7 Co2 C4 O4 11(14)
C8 Co2 C4 O4 24(14)
Co1 Co2 C4 O4 -27(14)
C6 Co2 C5 O5 -152(7)
C4 Co2 C5 O5 106(7)
C7 Co2 C5 O5 -49(7)
C8 Co2 C5 O5 -31(7)
Co1 Co2 C5 O5 3(7)
C5 Co2 C6 O6 171(13)
C4 Co2 C6 O6 -81(13)
C7 Co2 C6 O6 64(13)
C8 Co2 C6 O6 24(13)
Co1 Co2 C6 O6 43(13)
C1 Co1 C7 C8 90.8(2)
C3 Co1 C7 C8 -164.9(2)
C2 Co1 C7 C8 -32.5(3)
Co2 Co1 C7 C8 -73.42(19)
C1 Co1 C7 C18 -38.3(5)
C3 Co1 C7 C18 66.0(5)
C2 Co1 C7 C18 -161.6(4)
C8 Co1 C7 C18 -129.1(5)
Co2 Co1 C7 C18 157.5(5)
C1 Co1 C7 Co2 164.19(15)
C3 Co1 C7 Co2 -91.49(16)
C2 Co1 C7 Co2 40.9(3)
C8 Co1 C7 Co2 73.42(19)
C6 Co2 C7 C8 -93.5(2)
C5 Co2 C7 C8 161.9(2)
C4 Co2 C7 C8 21.1(3)
Co1 Co2 C7 C8 72.44(18)
C6 Co2 C7 C18 30.8(4)
C5 Co2 C7 C18 -73.8(4)
C4 Co2 C7 C18 145.5(3)
C8 Co2 C7 C18 124.3(4)
Co1 Co2 C7 C18 -163.2(4)
C6 Co2 C7 Co1 -165.99(15)
C5 Co2 C7 Co1 89.44(16)
C4 Co2 C7 Co1 -51.3(3)
C8 Co2 C7 Co1 -72.44(18)
C18 C7 C8 C9 1.4(7)
Co1 C7 C8 C9 -145.3(4)
Co2 C7 C8 C9 130.7(4)
C18 C7 C8 Co1 146.7(4)
Co2 C7 C8 Co1 -83.95(8)
C18 C7 C8 Co2 -129.3(4)
Co1 C7 C8 Co2 83.95(8)
C1 Co1 C8 C7 -98.8(2)
C3 Co1 C8 C7 23.7(3)
C2 Co1 C8 C7 159.3(2)
Co2 Co1 C8 C7 72.9(2)
C1 Co1 C8 C9 42.4(4)
C3 Co1 C8 C9 164.8(3)
C2 Co1 C8 C9 -59.5(4)
C7 Co1 C8 C9 141.2(5)
Co2 Co1 C8 C9 -145.9(4)
C1 Co1 C8 Co2 -171.68(13)
C3 Co1 C8 Co2 -49.2(3)
C2 Co1 C8 Co2 86.39(16)
C7 Co1 C8 Co2 -72.9(2)
C6 Co2 C8 C7 92.7(2)
C5 Co2 C8 C7 -29.1(3)
C4 Co2 C8 C7 -166.5(2)
Co1 Co2 C8 C7 -73.43(19)
C6 Co2 C8 C9 -42.2(3)
C5 Co2 C8 C9 -164.0(3)
C4 Co2 C8 C9 58.6(3)
C7 Co2 C8 C9 -134.9(4)
Co1 Co2 C8 C9 151.7(4)
C6 Co2 C8 Co1 166.12(14)
C5 Co2 C8 Co1 44.4(3)
C4 Co2 C8 Co1 -93.04(15)
C7 Co2 C8 Co1 73.43(19)
C7 C8 C9 C10 176.8(4)
Co1 C8 C9 C10 55.3(5)
Co2 C8 C9 C10 -77.1(4)
C7 C8 C9 C14 -4.2(6)
Co1 C8 C9 C14 -125.6(3)
Co2 C8 C9 C14 102.0(3)
C14 C9 C10 C11 1.2(5)
C8 C9 C10 C11 -179.7(3)
C9 C10 C11 C12 -1.3(6)
C10 C11 C12 C13 0.6(6)
C11 C12 C13 C14 0.3(5)
C12 C13 C14 C9 -0.3(5)
C12 C13 C14 C15 -179.4(3)
C10 C9 C14 C13 -0.4(5)
C8 C9 C14 C13 -179.5(3)
C10 C9 C14 C15 178.6(3)
C8 C9 C14 C15 -0.5(5)
C18 O7 C15 C14 85.6(3)
C18 O7 C15 C16 -42.0(3)
C13 C14 C15 O7 145.2(3)
C9 C14 C15 O7 -33.9(5)
C13 C14 C15 C16 -93.1(4)
C9 C14 C15 C16 87.8(4)
O7 C15 C16 C21 157.7(2)
C14 C15 C16 C21 28.3(4)
O7 C15 C16 C19 -85.5(3)
C14 C15 C16 C19 145.1(3)
O7 C15 C16 C17 31.4(3)
C14 C15 C16 C17 -98.0(3)
C21 C16 C17 C18 -132.4(3)
C19 C16 C17 C18 103.4(3)
C15 C16 C17 C18 -11.2(3)
C15 O7 C18 C7 -84.7(3)
C15 O7 C18 C17 34.7(3)
C8 C7 C18 O7 39.5(5)
Co1 C7 C18 O7 151.8(4)
Co2 C7 C18 O7 -58.7(4)
C8 C7 C18 C17 -75.2(4)
Co1 C7 C18 C17 37.0(6)
Co2 C7 C18 C17 -173.5(2)
C16 C17 C18 O7 -12.4(3)
C16 C17 C18 C7 104.1(3)
C20 O9 C19 O8 -1.3(6)
C20 O9 C19 C16 -179.2(3)
C21 C16 C19 O8 110.3(4)
C17 C16 C19 O8 -119.8(4)
C15 C16 C19 O8 -8.3(5)
C21 C16 C19 O9 -72.0(4)
C17 C16 C19 O9 57.9(4)
C15 C16 C19 O9 169.4(3)
C22 O11 C21 O10 -6.4(5)
C22 O11 C21 C16 170.7(3)
C19 C16 C21 O10 -30.1(5)
C17 C16 C21 O10 -155.9(3)
C15 C16 C21 O10 86.8(4)
C19 C16 C21 O11 152.7(3)
C17 C16 C21 O11 26.9(4)
C15 C16 C21 O11 -90.4(3)
